data_4120919
loop_
_publ_author_name
'Dominik S. Allg\"auer'
'Peter Mayer'
'Herbert Mayr'

_publ_contact_author_address
;
Department Chemie
Ludwig-Maximilians Universit\"at
Butenandtstra\&se 5-13 (Haus F)
D-81377 M\"unchen
Bundesrepublik Deutschland
;
_publ_contact_author_email Herbert.Mayr@cup.uni-muenchen.de
_publ_contact_author_fax '+49 89 2180 77717'
_publ_contact_author_name 'H. Mayr'
_publ_section_title
;
 Nucleophilicity Parameters of Pyridinium Ylides and Their Use in
 Mechanistic Analyses
;
_journal_name_full 'Journal of the American Chemical Society'
_journal_page_first 15216
_journal_page_last 15224
_journal_paper_doi 10.1021/ja407885h
_journal_volume 135
_journal_year 2013
_chemical_formula_moiety 'C30 H32 N3 O, B F4, 0.5(C H2 Cl2)'
_chemical_formula_sum 'C30.5 H33 B Cl F4 N3 O'
_chemical_formula_weight 579.865
_space_group_IT_number 14
_symmetry_cell_setting monoclinic
_symmetry_Int_Tables_number 14
_symmetry_space_group_name_Hall '-P 2ybc'
_symmetry_space_group_name_H-M 'P 1 21/c 1'
_atom_sites_solution_hydrogens geom
_atom_sites_solution_primary direct
_atom_sites_solution_secondary difmap
_audit_author_name 'Mayer, P.'
_audit_block_code C30H32N3O_BF4_CH2Cl2_nn351_mayr
_audit_creation_date 05-Aug-09
_audit_creation_method 'form98_non/compatible with shelxl97-2'
_audit_update_record 06-Aug-09
_cell_angle_alpha 90.00
_cell_angle_beta 98.2496(9)
_cell_angle_gamma 90.00
_cell_formula_units_Z 8
_cell_length_a 10.9080(2)
_cell_length_b 18.0229(3)
_cell_length_c 30.2720(5)
_cell_measurement_reflns_used 20049
_cell_measurement_temperature 200(2)
_cell_measurement_theta_max 25.350
_cell_measurement_theta_min 3.134
_cell_volume 5889.71(18)
_computing_cell_refinement 'HKL Scalepack (Otwinowski & Minor 1997)'
_computing_data_collection 'Collect (Bruker AXS BV, 1997-2004)'
_computing_data_reduction 'HKL Denzo and Scalepack (Otwinowski & Minor 1997)'
_computing_structure_refinement 'SHELXL-97 (G. M. Sheldrick. University of G\"ottingen, 97-2 version)'
_computing_structure_solution
;
A. Altomare, M. C. Burla, M. Camalli, G. L. Cascarano, C. Giacovazzo, A.
Guagliardi, A. G. G. Moliterni, G. Polidori, R. Spagna: SIR97: a new tool for
crystal structure determination and refinement; J. Appl. Crystallogr. 1999,
32, 115-119.
;
_diffrn_ambient_temperature 200(2)
_diffrn_detector_area_resol_mean 9
_diffrn_measured_fraction_theta_full 0.997
_diffrn_measured_fraction_theta_max 0.997
_diffrn_measurement_device '95mm CCD camera on \k-goniostat'
_diffrn_measurement_device_type KappaCCD
_diffrn_measurement_method 'CCD; rotation images, phi/omega-scan'
_diffrn_orient_matrix_type 'by Bruker AXS Collect from scalepack cell'
_diffrn_orient_matrix_UB_11 0.0762785
_diffrn_orient_matrix_UB_12 -0.0288912
_diffrn_orient_matrix_UB_13 -0.0035031
_diffrn_orient_matrix_UB_21 0.0417392
_diffrn_orient_matrix_UB_22 0.0466930
_diffrn_orient_matrix_UB_23 -0.0076849
_diffrn_orient_matrix_UB_31 0.0319462
_diffrn_orient_matrix_UB_32 0.0079777
_diffrn_orient_matrix_UB_33 0.0322931
_diffrn_radiation_collimation 0.20
_diffrn_radiation_monochromator 'MONTEL, graded multilayered x-ray optics'
_diffrn_radiation_source 'rotating anode'
_diffrn_radiation_type MoK\a
_diffrn_radiation_wavelength 0.71073
_diffrn_reflns_av_R_equivalents 0.0582
_diffrn_reflns_av_sigmaI/netI 0.0606
_diffrn_reflns_limit_h_max 13
_diffrn_reflns_limit_h_min -13
_diffrn_reflns_limit_k_max 21
_diffrn_reflns_limit_k_min -21
_diffrn_reflns_limit_l_max 36
_diffrn_reflns_limit_l_min -35
_diffrn_reflns_number 37065
_diffrn_reflns_theta_full 25.33
_diffrn_reflns_theta_max 25.33
_diffrn_reflns_theta_min 3.18
_diffrn_source_current 55.00
_diffrn_source_power 3.025
_diffrn_source_type 'FR 591 generator'
_diffrn_source_voltage 55.00
_exptl_absorpt_coefficient_mu 0.184
_exptl_absorpt_correction_type none
_exptl_crystal_colour yellow
_exptl_crystal_density_diffrn 1.30791(4)
_exptl_crystal_description platelet
_exptl_crystal_F_000 2424
_exptl_crystal_size_max 0.17
_exptl_crystal_size_mid 0.11
_exptl_crystal_size_min 0.06
_refine_diff_density_max 1.228
_refine_diff_density_min -0.716
_refine_diff_density_rms 0.061
_refine_ls_extinction_coef 0.0013(6)
_refine_ls_extinction_method SHELXL
_refine_ls_goodness_of_fit_ref 1.045
_refine_ls_hydrogen_treatment constr
_refine_ls_matrix_type full
_refine_ls_number_parameters 740
_refine_ls_number_reflns 10732
_refine_ls_number_restraints 8
_refine_ls_restrained_S_all 1.075
_refine_ls_R_factor_all 0.1601
_refine_ls_R_factor_gt 0.0897
_refine_ls_shift/su_max 0.000
_refine_ls_shift/su_mean 0.000
_refine_ls_structure_factor_coef Fsqd
_refine_ls_weighting_details 'calc w=1/[\s^2^(Fo^2^)+(0.1520P)^2^+4.0092P] where P=(Fo^2^+2Fc^2^)/3'
_refine_ls_weighting_scheme calc
_refine_ls_wR_factor_gt 0.2581
_refine_ls_wR_factor_ref 0.3056
_reflns_number_gt 5645
_reflns_number_total 10732
_reflns_threshold_expression >2sigma(I)
_cod_data_source_file ja407885h_si_002_2.cif
_cod_data_source_block nn351
_cod_original_cell_volume 5889.71(17)
_cod_original_sg_symbol_H-M 'P 21/c'
_cod_original_formula_sum 'C30.50 H33 B Cl F4 N3 O'
_cod_database_code 4120919

loop_
_symmetry_equiv_pos_as_xyz
'x, y, z'
'-x, y+1/2, -z+1/2'
'-x, -y, -z'
'x, -y-1/2, z-1/2'

loop_
_atom_site_label
_atom_site_type_symbol
_atom_site_fract_x
_atom_site_fract_y
_atom_site_fract_z
_atom_site_U_iso_or_equiv
_atom_site_adp_type
_atom_site_occupancy
_atom_site_symmetry_multiplicity
_atom_site_calc_flag
_atom_site_refinement_flags
Cl1 Cl 0.4305(2) 0.12341(16) 0.58577(9) 0.1575(10) Uani 1 1 d .
Cl2 Cl 0.6038(3) 0.0793(2) 0.52768(9) 0.1922(13) Uani 1 1 d .
C61 C 0.5704(10) 0.1389(5) 0.5689(4) 0.166(4) Uani 1 1 d .
H61A H 0.6358 0.1341 0.5951 0.199 Uiso 1 1 calc R
H61B H 0.5726 0.1905 0.5579 0.199 Uiso 1 1 calc R
F1 F 0.5661(4) 0.3172(2) 0.54810(11) 0.1265(14) Uani 1 1 d D
F2 F 0.5674(4) 0.2884(3) 0.47765(14) 0.1411(16) Uani 1 1 d D
F3 F 0.4889(4) 0.3916(2) 0.49375(14) 0.1319(14) Uani 1 1 d D
F4 F 0.3931(3) 0.2907(2) 0.50487(16) 0.1355(15) Uani 1 1 d D
F5 F 0.8867(3) 0.43620(16) 0.21032(11) 0.0927(10) Uani 1 1 d D
F6 F 1.0247(4) 0.3881(2) 0.17228(14) 0.1286(14) Uani 1 1 d D
F7 F 0.8194(5) 0.3696(3) 0.15158(15) 0.168(2) Uani 1 1 d D
F8 F 0.9089(5) 0.3136(2) 0.20867(18) 0.1530(18) Uani 1 1 d D
O1 O 0.8973(3) 0.74104(18) 0.19395(11) 0.0756(10) Uani 1 1 d .
O2 O 1.0201(3) 0.4198(2) 0.46462(14) 0.0967(13) Uani 1 1 d .
N1 N 1.0746(3) 0.62252(19) 0.21333(11) 0.0521(9) Uani 1 1 d .
N2 N 0.4407(3) 0.6445(2) 0.30947(15) 0.0706(11) Uani 1 1 d .
N3 N 1.2352(4) 0.4720(2) 0.40858(13) 0.0734(12) Uani 1 1 d .
N4 N 0.7775(3) 0.4476(2) 0.42634(12) 0.0580(10) Uani 1 1 d .
N5 N 0.4586(5) 0.3819(2) 0.24808(16) 0.0839(13) Uani 1 1 d .
N6 N 0.9597(5) 0.0242(3) 0.44231(17) 0.0916(14) Uani 1 1 d .
B1 B 0.5093(3) 0.32078(18) 0.50413(13) 0.0354(10) Uani 1 1 d D
B2 B 0.9124(4) 0.3768(2) 0.18611(16) 0.0753(17) Uani 1 1 d D
C1 C 0.9462(4) 0.6220(2) 0.22535(14) 0.0535(11) Uani 1 1 d .
H1 H 0.9112 0.5709 0.2204 0.064 Uiso 1 1 calc R
C2 C 0.8665(4) 0.6763(3) 0.19326(15) 0.0578(11) Uani 1 1 d .
C3 C 0.7583(4) 0.6481(3) 0.16263(14) 0.0581(12) Uani 1 1 d .
C4 C 0.7210(5) 0.5748(3) 0.16026(17) 0.0738(14) Uani 1 1 d .
H4 H 0.7633 0.5394 0.1801 0.089 Uiso 1 1 calc R
C5 C 0.6224(6) 0.5527(4) 0.12904(19) 0.0925(18) Uani 1 1 d .
H5 H 0.5961 0.5024 0.1283 0.111 Uiso 1 1 calc R
C6 C 0.5628(6) 0.6018(4) 0.0995(2) 0.100(2) Uani 1 1 d .
H6 H 0.4957 0.5858 0.0781 0.120 Uiso 1 1 calc R
C7 C 0.6001(6) 0.6756(4) 0.1005(2) 0.0956(19) Uani 1 1 d .
H7 H 0.5604 0.7098 0.0792 0.115 Uiso 1 1 calc R
C8 C 0.6956(5) 0.6990(3) 0.13273(18) 0.0751(15) Uani 1 1 d .
H8 H 0.7186 0.7499 0.1345 0.090 Uiso 1 1 calc R
C9 C 1.1113(5) 0.5630(2) 0.19134(15) 0.0593(12) Uani 1 1 d .
H9 H 1.0571 0.5221 0.1846 0.071 Uiso 1 1 calc R
C10 C 1.2262(5) 0.5621(3) 0.17891(17) 0.0716(14) Uani 1 1 d .
H10 H 1.2521 0.5203 0.1636 0.086 Uiso 1 1 calc R
C11 C 1.3055(5) 0.6215(3) 0.18834(17) 0.0736(14) Uani 1 1 d .
H11 H 1.3856 0.6210 0.1795 0.088 Uiso 1 1 calc R
C12 C 1.2663(5) 0.6814(3) 0.21090(17) 0.0700(14) Uani 1 1 d .
H12 H 1.3194 0.7228 0.2179 0.084 Uiso 1 1 calc R
C13 C 1.1502(4) 0.6809(3) 0.22320(16) 0.0609(12) Uani 1 1 d .
H13 H 1.1229 0.7221 0.2388 0.073 Uiso 1 1 calc R
C14 C 0.9420(4) 0.6440(2) 0.27376(14) 0.0504(10) Uani 1 1 d .
H14 H 0.9731 0.6962 0.2775 0.060 Uiso 1 1 calc R
C15 C 1.0232(3) 0.5965(2) 0.30756(14) 0.0483(10) Uani 1 1 d .
C16 C 1.0407(4) 0.5200(2) 0.30255(14) 0.0507(10) Uani 1 1 d .
H16 H 1.0052 0.4963 0.2757 0.061 Uiso 1 1 calc R
C17 C 1.1087(4) 0.4781(2) 0.33591(13) 0.0497(10) Uani 1 1 d .
H17 H 1.1191 0.4264 0.3315 0.060 Uiso 1 1 calc R
C18 C 1.1622(4) 0.5110(3) 0.37594(15) 0.0566(11) Uani 1 1 d .
C19 C 1.1405(4) 0.5874(3) 0.38093(16) 0.0627(12) Uani 1 1 d .
H19 H 1.1722 0.6112 0.4082 0.075 Uiso 1 1 calc R
C20 C 1.0747(4) 0.6284(3) 0.34732(15) 0.0555(11) Uani 1 1 d .
H20 H 1.0644 0.6801 0.3516 0.067 Uiso 1 1 calc R
C21 C 1.2513(5) 0.3935(3) 0.40353(17) 0.0749(14) Uani 1 1 d .
H21A H 1.1708 0.3687 0.4015 0.112 Uiso 1 1 calc R
H21B H 1.3068 0.3743 0.4294 0.112 Uiso 1 1 calc R
H21C H 1.2875 0.3839 0.3763 0.112 Uiso 1 1 calc R
C22 C 1.2674(5) 0.5038(3) 0.45253(17) 0.0864(17) Uani 1 1 d .
H22A H 1.3145 0.5496 0.4504 0.130 Uiso 1 1 calc R
H22B H 1.3180 0.4684 0.4718 0.130 Uiso 1 1 calc R
H22C H 1.1917 0.5149 0.4652 0.130 Uiso 1 1 calc R
C23 C 0.8088(4) 0.6442(2) 0.28217(14) 0.0480(10) Uani 1 1 d .
C24 C 0.7376(4) 0.5797(2) 0.27855(15) 0.0542(11) Uani 1 1 d .
H24 H 0.7726 0.5348 0.2697 0.065 Uiso 1 1 calc R
C25 C 0.6162(4) 0.5799(2) 0.28772(15) 0.0556(11) Uani 1 1 d .
H25 H 0.5695 0.5352 0.2847 0.067 Uiso 1 1 calc R
C26 C 0.5618(4) 0.6444(2) 0.30124(15) 0.0527(11) Uani 1 1 d .
C27 C 0.6355(4) 0.7083(2) 0.30579(16) 0.0609(12) Uani 1 1 d .
H27 H 0.6022 0.7532 0.3155 0.073 Uiso 1 1 calc R
C28 C 0.7551(4) 0.7073(2) 0.29639(15) 0.0565(11) Uani 1 1 d .
H28 H 0.8024 0.7518 0.2998 0.068 Uiso 1 1 calc R
C29 C 0.3744(4) 0.5752(3) 0.3091(2) 0.0737(14) Uani 1 1 d .
H29A H 0.3773 0.5497 0.2807 0.111 Uiso 1 1 calc R
H29B H 0.2879 0.5850 0.3127 0.111 Uiso 1 1 calc R
H29C H 0.4129 0.5439 0.3338 0.111 Uiso 1 1 calc R
C30 C 0.3908(5) 0.7096(3) 0.3296(2) 0.0872(17) Uani 1 1 d .
H30A H 0.4344 0.7165 0.3600 0.131 Uiso 1 1 calc R
H30B H 0.3023 0.7023 0.3307 0.131 Uiso 1 1 calc R
H30C H 0.4022 0.7537 0.3117 0.131 Uiso 1 1 calc R
C31 C 0.8216(4) 0.3713(2) 0.43716(15) 0.0571(11) Uani 1 1 d .
H31 H 0.7573 0.3444 0.4514 0.069 Uiso 1 1 calc R
C32 C 0.9431(5) 0.3736(3) 0.47036(17) 0.0675(13) Uani 1 1 d .
C33 C 0.9680(4) 0.3166(2) 0.50594(15) 0.0579(12) Uani 1 1 d .
C34 C 1.0909(5) 0.2998(3) 0.52162(19) 0.0775(15) Uani 1 1 d .
H34 H 1.1553 0.3228 0.5085 0.093 Uiso 1 1 calc R
C35 C 1.1196(6) 0.2502(3) 0.5560(2) 0.0890(17) Uani 1 1 d .
H35 H 1.2036 0.2373 0.5657 0.107 Uiso 1 1 calc R
C36 C 1.0271(7) 0.2194(3) 0.5761(2) 0.0847(17) Uani 1 1 d .
H36 H 1.0474 0.1872 0.6009 0.102 Uiso 1 1 calc R
C37 C 0.9046(6) 0.2348(3) 0.56063(17) 0.0774(15) Uani 1 1 d .
H37 H 0.8409 0.2120 0.5742 0.093 Uiso 1 1 calc R
C38 C 0.8746(5) 0.2830(3) 0.52570(17) 0.0685(13) Uani 1 1 d .
H38 H 0.7901 0.2934 0.5150 0.082 Uiso 1 1 calc R
C39 C 0.6657(4) 0.4673(3) 0.43639(15) 0.0631(12) Uani 1 1 d .
H39 H 0.6183 0.4325 0.4504 0.076 Uiso 1 1 calc R
C40 C 0.6196(5) 0.5373(3) 0.42658(18) 0.0773(15) Uani 1 1 d .
H40 H 0.5406 0.5508 0.4338 0.093 Uiso 1 1 calc R
C41 C 0.6878(6) 0.5877(3) 0.40641(17) 0.0780(15) Uani 1 1 d .
H41 H 0.6575 0.6365 0.4001 0.094 Uiso 1 1 calc R
C42 C 0.8016(6) 0.5662(3) 0.39537(16) 0.0759(15) Uani 1 1 d .
H42 H 0.8496 0.6002 0.3811 0.091 Uiso 1 1 calc R
C43 C 0.8441(5) 0.4963(3) 0.40503(16) 0.0673(13) Uani 1 1 d .
H43 H 0.9213 0.4814 0.3968 0.081 Uiso 1 1 calc R
C44 C 0.8448(4) 0.3281(3) 0.39441(15) 0.0588(12) Uani 1 1 d .
H44 H 0.9217 0.3492 0.3850 0.071 Uiso 1 1 calc R
C45 C 0.7409(4) 0.3408(3) 0.35608(15) 0.0605(12) Uani 1 1 d .
C46 C 0.7667(5) 0.3651(2) 0.31514(16) 0.0607(12) Uani 1 1 d .
H46 H 0.8508 0.3731 0.3115 0.073 Uiso 1 1 calc R
C47 C 0.6764(5) 0.3783(2) 0.27932(17) 0.0681(14) Uani 1 1 d .
H47 H 0.6992 0.3943 0.2517 0.082 Uiso 1 1 calc R
C48 C 0.5509(5) 0.3684(2) 0.28325(16) 0.0644(13) Uani 1 1 d .
C49 C 0.5236(5) 0.3437(3) 0.32434(17) 0.0683(13) Uani 1 1 d .
H49 H 0.4397 0.3357 0.3282 0.082 Uiso 1 1 calc R
C50 C 0.6159(4) 0.3307(3) 0.35933(16) 0.0687(13) Uani 1 1 d .
H50 H 0.5936 0.3141 0.3869 0.082 Uiso 1 1 calc R
C51 C 0.3284(6) 0.3803(3) 0.2555(2) 0.0906(17) Uani 1 1 d .
H51A H 0.3085 0.3310 0.2663 0.136 Uiso 1 1 calc R
H51B H 0.2747 0.3910 0.2274 0.136 Uiso 1 1 calc R
H51C H 0.3151 0.4177 0.2778 0.136 Uiso 1 1 calc R
C52 C 0.4879(7) 0.4148(3) 0.20763(19) 0.099(2) Uani 1 1 d .
H52A H 0.5134 0.4664 0.2134 0.149 Uiso 1 1 calc R
H52B H 0.4146 0.4133 0.1847 0.149 Uiso 1 1 calc R
H52C H 0.5555 0.3870 0.1972 0.149 Uiso 1 1 calc R
C53 C 0.8718(4) 0.2471(3) 0.40619(14) 0.0601(12) Uani 1 1 d .
C54 C 0.9846(5) 0.2168(3) 0.40306(16) 0.0671(13) Uani 1 1 d .
H54 H 1.0457 0.2473 0.3928 0.080 Uiso 1 1 calc R
C55 C 1.0148(5) 0.1446(3) 0.41393(17) 0.0735(14) Uani 1 1 d .
H55 H 1.0947 0.1264 0.4105 0.088 Uiso 1 1 calc R
C56 C 0.9299(5) 0.0973(3) 0.42991(17) 0.0708(13) Uani 1 1 d .
C57 C 0.8143(5) 0.1276(3) 0.43394(17) 0.0707(14) Uani 1 1 d .
H57 H 0.7536 0.0976 0.4448 0.085 Uiso 1 1 calc R
C58 C 0.7865(5) 0.2003(3) 0.42245(17) 0.0681(13) Uani 1 1 d .
H58 H 0.7069 0.2192 0.4257 0.082 Uiso 1 1 calc R
C59 C 1.0751(6) -0.0072(4) 0.4339(3) 0.114(2) Uani 1 1 d .
H59A H 1.0737 -0.0135 0.4017 0.172 Uiso 1 1 calc R
H59B H 1.0872 -0.0556 0.4487 0.172 Uiso 1 1 calc R
H59C H 1.1432 0.0260 0.4456 0.172 Uiso 1 1 calc R
C60 C 0.8638(7) -0.0279(4) 0.4480(3) 0.113(2) Uani 1 1 d .
H60A H 0.8062 -0.0053 0.4661 0.170 Uiso 1 1 calc R
H60B H 0.9007 -0.0724 0.4630 0.170 Uiso 1 1 calc R
H60C H 0.8190 -0.0415 0.4187 0.170 Uiso 1 1 calc R

loop_
_atom_site_aniso_label
_atom_site_aniso_U_11
_atom_site_aniso_U_22
_atom_site_aniso_U_33
_atom_site_aniso_U_23
_atom_site_aniso_U_13
_atom_site_aniso_U_12
Cl1 0.1167(16) 0.197(2) 0.160(2) 0.0623(18) 0.0238(14) 0.0192(15)
Cl2 0.219(3) 0.229(3) 0.133(2) 0.021(2) 0.0421(19) 0.072(2)
C61 0.179(9) 0.142(8) 0.194(9) -0.003(7) 0.089(8) -0.023(7)
F1 0.158(4) 0.124(3) 0.091(3) 0.001(2) -0.002(2) 0.009(3)
F2 0.090(3) 0.201(5) 0.125(3) -0.013(3) -0.008(2) -0.042(3)
F3 0.133(3) 0.146(4) 0.114(3) 0.018(3) 0.011(2) -0.015(3)
F4 0.085(2) 0.146(4) 0.183(4) 0.009(3) 0.045(3) -0.023(2)
F5 0.113(2) 0.0580(18) 0.106(2) -0.0165(17) 0.0123(19) 0.0083(16)
F6 0.137(3) 0.129(3) 0.132(3) -0.021(3) 0.061(3) -0.017(3)
F7 0.176(4) 0.195(5) 0.120(3) -0.040(3) -0.018(3) -0.054(4)
F8 0.180(4) 0.068(2) 0.223(5) 0.049(3) 0.069(4) 0.025(2)
O1 0.095(2) 0.049(2) 0.080(2) 0.0102(17) 0.0050(19) 0.0000(18)
O2 0.073(2) 0.103(3) 0.111(3) 0.020(2) 0.005(2) -0.033(2)
N1 0.061(2) 0.046(2) 0.052(2) 0.0064(17) 0.0179(17) 0.0032(17)
N2 0.054(2) 0.056(2) 0.106(3) -0.004(2) 0.025(2) -0.0040(19)
N3 0.089(3) 0.069(3) 0.058(2) 0.003(2) -0.003(2) 0.013(2)
N4 0.065(2) 0.061(2) 0.052(2) -0.0066(18) 0.0197(18) -0.0066(19)
N5 0.104(4) 0.069(3) 0.076(3) 0.006(2) 0.001(3) 0.006(2)
N6 0.099(4) 0.065(3) 0.115(4) 0.000(3) 0.029(3) 0.004(3)
B1 0.029(2) 0.0114(18) 0.058(3) -0.0063(18) -0.018(2) 0.0119(16)
B2 0.090(5) 0.067(4) 0.074(4) -0.001(3) 0.028(4) -0.003(3)
C1 0.053(2) 0.050(2) 0.058(3) 0.003(2) 0.008(2) 0.001(2)
C2 0.068(3) 0.053(3) 0.055(3) 0.007(2) 0.018(2) 0.009(2)
C3 0.060(3) 0.062(3) 0.054(3) 0.001(2) 0.013(2) 0.014(2)
C4 0.078(3) 0.071(3) 0.067(3) 0.004(3) -0.010(3) 0.002(3)
C5 0.094(4) 0.099(4) 0.077(4) -0.002(3) -0.013(3) -0.003(3)
C6 0.094(4) 0.118(6) 0.079(4) -0.003(4) -0.021(3) 0.016(4)
C7 0.080(4) 0.116(6) 0.086(4) 0.020(4) -0.002(3) 0.036(4)
C8 0.071(3) 0.073(3) 0.081(4) 0.015(3) 0.012(3) 0.025(3)
C9 0.074(3) 0.046(3) 0.058(3) 0.001(2) 0.012(2) 0.006(2)
C10 0.086(4) 0.065(3) 0.066(3) -0.001(3) 0.022(3) 0.023(3)
C11 0.069(3) 0.080(4) 0.077(3) 0.020(3) 0.026(3) 0.007(3)
C12 0.073(3) 0.057(3) 0.086(4) 0.016(3) 0.028(3) -0.001(2)
C13 0.069(3) 0.050(3) 0.067(3) 0.006(2) 0.021(2) -0.003(2)
C14 0.055(2) 0.038(2) 0.060(3) -0.002(2) 0.014(2) -0.0010(19)
C15 0.041(2) 0.048(2) 0.058(3) -0.001(2) 0.0133(19) -0.0001(18)
C16 0.052(2) 0.055(3) 0.046(2) -0.002(2) 0.0064(19) -0.003(2)
C17 0.048(2) 0.052(2) 0.050(3) 0.001(2) 0.009(2) -0.002(2)
C18 0.051(2) 0.063(3) 0.056(3) 0.004(2) 0.009(2) 0.003(2)
C19 0.065(3) 0.069(3) 0.054(3) -0.010(2) 0.008(2) 0.001(2)
C20 0.052(2) 0.055(3) 0.060(3) -0.008(2) 0.010(2) -0.002(2)
C21 0.082(3) 0.071(3) 0.069(3) 0.013(3) 0.003(3) 0.007(3)
C22 0.088(4) 0.099(4) 0.065(3) 0.003(3) -0.013(3) -0.005(3)
C23 0.048(2) 0.043(2) 0.054(2) 0.0039(19) 0.0090(19) 0.0021(19)
C24 0.054(3) 0.044(2) 0.067(3) -0.005(2) 0.016(2) 0.003(2)
C25 0.058(3) 0.046(2) 0.062(3) 0.000(2) 0.008(2) -0.007(2)
C26 0.047(2) 0.046(2) 0.065(3) 0.000(2) 0.011(2) 0.003(2)
C27 0.054(3) 0.043(2) 0.087(3) -0.002(2) 0.013(2) 0.005(2)
C28 0.056(3) 0.040(2) 0.073(3) 0.005(2) 0.010(2) -0.003(2)
C29 0.052(3) 0.070(3) 0.103(4) -0.004(3) 0.024(3) -0.007(2)
C30 0.063(3) 0.072(3) 0.132(5) -0.011(3) 0.030(3) 0.001(3)
C31 0.053(3) 0.059(3) 0.062(3) -0.002(2) 0.017(2) -0.007(2)
C32 0.064(3) 0.074(3) 0.067(3) -0.012(3) 0.019(2) -0.010(3)
C33 0.063(3) 0.057(3) 0.054(3) -0.012(2) 0.010(2) -0.003(2)
C34 0.062(3) 0.079(4) 0.089(4) -0.009(3) 0.004(3) -0.002(3)
C35 0.075(4) 0.081(4) 0.104(5) -0.006(4) -0.011(3) 0.004(3)
C36 0.115(5) 0.058(3) 0.076(4) -0.007(3) -0.004(4) 0.009(3)
C37 0.100(4) 0.070(3) 0.064(3) 0.000(3) 0.017(3) -0.005(3)
C38 0.069(3) 0.069(3) 0.068(3) -0.008(3) 0.012(3) -0.003(3)
C39 0.067(3) 0.075(3) 0.050(3) -0.001(2) 0.020(2) 0.002(3)
C40 0.078(3) 0.085(4) 0.072(3) -0.003(3) 0.021(3) 0.016(3)
C41 0.100(4) 0.076(4) 0.059(3) 0.003(3) 0.015(3) 0.009(3)
C42 0.104(4) 0.069(4) 0.057(3) 0.004(3) 0.019(3) -0.012(3)
C43 0.076(3) 0.067(3) 0.062(3) -0.004(3) 0.025(3) -0.007(3)
C44 0.056(3) 0.064(3) 0.060(3) -0.002(2) 0.022(2) -0.008(2)
C45 0.070(3) 0.056(3) 0.059(3) -0.010(2) 0.021(2) -0.009(2)
C46 0.074(3) 0.049(3) 0.065(3) -0.007(2) 0.029(3) -0.006(2)
C47 0.100(4) 0.047(3) 0.061(3) -0.001(2) 0.024(3) -0.007(3)
C48 0.084(4) 0.045(3) 0.064(3) -0.006(2) 0.011(3) -0.005(2)
C49 0.065(3) 0.072(3) 0.069(3) -0.008(3) 0.015(3) -0.003(2)
C50 0.068(3) 0.084(4) 0.058(3) -0.007(3) 0.024(3) -0.008(3)
C51 0.094(4) 0.076(4) 0.095(4) -0.009(3) -0.008(3) 0.002(3)
C52 0.154(6) 0.072(4) 0.070(4) 0.005(3) 0.007(4) 0.025(4)
C53 0.058(3) 0.071(3) 0.053(3) -0.011(2) 0.014(2) -0.008(2)
C54 0.067(3) 0.066(3) 0.073(3) -0.014(3) 0.026(2) -0.008(3)
C55 0.071(3) 0.070(3) 0.083(4) -0.014(3) 0.026(3) 0.006(3)
C56 0.080(4) 0.069(3) 0.065(3) -0.014(3) 0.017(3) -0.008(3)
C57 0.073(3) 0.072(4) 0.072(3) -0.006(3) 0.025(3) -0.012(3)
C58 0.060(3) 0.069(3) 0.078(3) -0.008(3) 0.020(3) -0.002(2)
C59 0.112(5) 0.088(5) 0.145(6) -0.003(4) 0.025(5) 0.025(4)
C60 0.139(6) 0.076(4) 0.125(6) 0.006(4) 0.020(5) -0.014(4)

loop_
_atom_type_symbol
_atom_type_description
_atom_type_scat_dispersion_real
_atom_type_scat_dispersion_imag
_atom_type_scat_source
C C 0.0033 0.0016 'International Tables Vol C Tables 4.2.6.8 and 6.1.1.4'
H H 0.0000 0.0000 'International Tables Vol C Tables 4.2.6.8 and 6.1.1.4'
N N 0.0061 0.0033 'International Tables Vol C Tables 4.2.6.8 and 6.1.1.4'
O O 0.0106 0.0060 'International Tables Vol C Tables 4.2.6.8 and 6.1.1.4'
F F 0.0171 0.0103 'International Tables Vol C Tables 4.2.6.8 and 6.1.1.4'
B B 0.0013 0.0007 'International Tables Vol C Tables 4.2.6.8 and 6.1.1.4'
Cl Cl 0.1484 0.1585 'International Tables Vol C Tables 4.2.6.8 and 6.1.1.4'

loop_
_geom_angle_atom_site_label_1
_geom_angle_atom_site_label_2
_geom_angle_atom_site_label_3
_geom_angle
Cl1 C61 Cl2 114.0(6)
Cl1 C61 H61A 108.8
Cl2 C61 H61A 108.8
Cl1 C61 H61B 108.8
Cl2 C61 H61B 108.8
H61A C61 H61B 107.6
C13 N1 C9 121.0(4)
C13 N1 C1 121.1(4)
C9 N1 C1 117.9(4)
C26 N2 C29 119.3(4)
C26 N2 C30 120.0(4)
C29 N2 C30 118.8(4)
C18 N3 C21 119.7(4)
C18 N3 C22 120.0(4)
C21 N3 C22 118.1(4)
C39 N4 C43 120.1(4)
C39 N4 C31 118.1(4)
C43 N4 C31 121.8(4)
C48 N5 C52 120.3(5)
C48 N5 C51 119.5(5)
C52 N5 C51 118.5(5)
C56 N6 C60 120.3(5)
C56 N6 C59 120.0(5)
C60 N6 C59 115.9(5)
F2 B1 F3 112.6(4)
F2 B1 F4 112.5(4)
F3 B1 F4 105.0(3)
F2 B1 F1 113.6(4)
F3 B1 F1 108.0(3)
F4 B1 F1 104.5(4)
F8 B2 F5 112.1(4)
F8 B2 F7 103.9(5)
F5 B2 F7 107.7(4)
F8 B2 F6 112.2(4)
F5 B2 F6 108.3(4)
F7 B2 F6 112.5(5)
N1 C1 C14 113.0(3)
N1 C1 C2 107.6(3)
C14 C1 C2 110.2(3)
N1 C1 H1 108.7
C14 C1 H1 108.7
C2 C1 H1 108.7
O1 C2 C3 122.3(4)
O1 C2 C1 117.8(4)
C3 C2 C1 120.0(4)
C4 C3 C8 118.8(5)
C4 C3 C2 124.2(4)
C8 C3 C2 116.9(4)
C3 C4 C5 120.3(5)
C3 C4 H4 119.9
C5 C4 H4 119.9
C6 C5 C4 121.0(6)
C6 C5 H5 119.5
C4 C5 H5 119.5
C5 C6 C7 119.9(6)
C5 C6 H6 120.0
C7 C6 H6 120.0
C8 C7 C6 119.6(5)
C8 C7 H7 120.2
C6 C7 H7 120.2
C7 C8 C3 120.3(5)
C7 C8 H8 119.9
C3 C8 H8 119.9
N1 C9 C10 119.7(4)
N1 C9 H9 120.1
C10 C9 H9 120.1
C9 C10 C11 120.6(5)
C9 C10 H10 119.7
C11 C10 H10 119.7
C12 C11 C10 118.7(5)
C12 C11 H11 120.7
C10 C11 H11 120.7
C13 C12 C11 119.6(5)
C13 C12 H12 120.2
C11 C12 H12 120.2
N1 C13 C12 120.4(4)
N1 C13 H13 119.8
C12 C13 H13 119.8
C23 C14 C15 111.7(3)
C23 C14 C1 108.9(3)
C15 C14 C1 113.9(3)
C23 C14 H14 107.3
C15 C14 H14 107.3
C1 C14 H14 107.3
C20 C15 C16 117.3(4)
C20 C15 C14 118.6(4)
C16 C15 C14 123.8(4)
C17 C16 C15 121.5(4)
C17 C16 H16 119.2
C15 C16 H16 119.2
C16 C17 C18 120.8(4)
C16 C17 H17 119.6
C18 C17 H17 119.6
N3 C18 C17 122.2(4)
N3 C18 C19 120.9(4)
C17 C18 C19 116.9(4)
C20 C19 C18 121.6(4)
C20 C19 H19 119.2
C18 C19 H19 119.2
C19 C20 C15 121.8(4)
C19 C20 H20 119.1
C15 C20 H20 119.1
N3 C21 H21A 109.5
N3 C21 H21B 109.5
H21A C21 H21B 109.5
N3 C21 H21C 109.5
H21A C21 H21C 109.5
H21B C21 H21C 109.5
N3 C22 H22A 109.5
N3 C22 H22B 109.5
H22A C22 H22B 109.5
N3 C22 H22C 109.5
H22A C22 H22C 109.5
H22B C22 H22C 109.5
C28 C23 C24 117.2(4)
C28 C23 C14 121.1(4)
C24 C23 C14 121.6(4)
C25 C24 C23 121.2(4)
C25 C24 H24 119.4
C23 C24 H24 119.4
C24 C25 C26 121.2(4)
C24 C25 H25 119.4
C26 C25 H25 119.4
N2 C26 C25 121.0(4)
N2 C26 C27 122.1(4)
C25 C26 C27 116.9(4)
C28 C27 C26 121.2(4)
C28 C27 H27 119.4
C26 C27 H27 119.4
C27 C28 C23 122.3(4)
C27 C28 H28 118.9
C23 C28 H28 118.9
N2 C29 H29A 109.5
N2 C29 H29B 109.5
H29A C29 H29B 109.5
N2 C29 H29C 109.5
H29A C29 H29C 109.5
H29B C29 H29C 109.5
N2 C30 H30A 109.5
N2 C30 H30B 109.5
H30A C30 H30B 109.5
N2 C30 H30C 109.5
H30A C30 H30C 109.5
H30B C30 H30C 109.5
N4 C31 C32 110.0(4)
N4 C31 C44 111.5(4)
C32 C31 C44 109.0(4)
N4 C31 H31 108.7
C32 C31 H31 108.7
C44 C31 H31 108.7
O2 C32 C33 121.4(5)
O2 C32 C31 118.1(5)
C33 C32 C31 120.3(4)
C34 C33 C38 119.2(5)
C34 C33 C32 117.7(5)
C38 C33 C32 122.9(4)
C35 C34 C33 120.3(5)
C35 C34 H34 119.8
C33 C34 H34 119.8
C36 C35 C34 119.9(5)
C36 C35 H35 120.1
C34 C35 H35 120.1
C35 C36 C37 120.5(5)
C35 C36 H36 119.7
C37 C36 H36 119.7
C38 C37 C36 120.1(5)
C38 C37 H37 120.0
C36 C37 H37 120.0
C37 C38 C33 119.9(5)
C37 C38 H38 120.0
C33 C38 H38 120.0
N4 C39 C40 120.5(5)
N4 C39 H39 119.8
C40 C39 H39 119.8
C41 C40 C39 119.9(5)
C41 C40 H40 120.1
C39 C40 H40 120.1
C40 C41 C42 119.0(5)
C40 C41 H41 120.5
C42 C41 H41 120.5
C43 C42 C41 119.8(5)
C43 C42 H42 120.1
C41 C42 H42 120.1
C42 C43 N4 120.7(5)
C42 C43 H43 119.7
N4 C43 H43 119.7
C45 C44 C53 114.9(4)
C45 C44 C31 111.5(4)
C53 C44 C31 109.5(4)
C45 C44 H44 106.8
C53 C44 H44 106.8
C31 C44 H44 106.8
C46 C45 C50 115.6(5)
C46 C45 C44 120.5(4)
C50 C45 C44 123.9(4)
C47 C46 C45 123.1(5)
C47 C46 H46 118.5
C45 C46 H46 118.5
C46 C47 C48 120.6(5)
C46 C47 H47 119.7
C48 C47 H47 119.7
N5 C48 C49 121.3(5)
N5 C48 C47 121.7(5)
C49 C48 C47 116.9(5)
C50 C49 C48 121.1(5)
C50 C49 H49 119.5
C48 C49 H49 119.5
C49 C50 C45 122.7(5)
C49 C50 H50 118.6
C45 C50 H50 118.6
N5 C51 H51A 109.5
N5 C51 H51B 109.5
H51A C51 H51B 109.5
N5 C51 H51C 109.5
H51A C51 H51C 109.5
H51B C51 H51C 109.5
N5 C52 H52A 109.5
N5 C52 H52B 109.5
H52A C52 H52B 109.5
N5 C52 H52C 109.5
H52A C52 H52C 109.5
H52B C52 H52C 109.5
C54 C53 C58 115.9(5)
C54 C53 C44 121.0(4)
C58 C53 C44 123.0(4)
C53 C54 C55 123.5(5)
C53 C54 H54 118.3
C55 C54 H54 118.3
C54 C55 C56 121.0(5)
C54 C55 H55 119.5
C56 C55 H55 119.5
C55 C56 C57 116.4(5)
C55 C56 N6 122.0(5)
C57 C56 N6 121.6(5)
C58 C57 C56 121.3(5)
C58 C57 H57 119.4
C56 C57 H57 119.4
C57 C58 C53 121.9(5)
C57 C58 H58 119.0
C53 C58 H58 119.0
N6 C59 H59A 109.5
N6 C59 H59B 109.5
H59A C59 H59B 109.5
N6 C59 H59C 109.5
H59A C59 H59C 109.5
H59B C59 H59C 109.5
N6 C60 H60A 109.5
N6 C60 H60B 109.5
H60A C60 H60B 109.5
N6 C60 H60C 109.5
H60A C60 H60C 109.5
H60B C60 H60C 109.5

loop_
_geom_bond_atom_site_label_1
_geom_bond_atom_site_label_2
_geom_bond_distance
Cl1 C61 1.699(9)
Cl2 C61 1.725(10)
C61 H61A 0.9900
C61 H61B 0.9900
F1 B1 1.387(4)
F2 B1 1.237(4)
F3 B1 1.326(4)
F4 B1 1.382(4)
F5 B2 1.349(4)
F6 B2 1.366(4)
F7 B2 1.354(4)
F8 B2 1.331(4)
O1 C2 1.214(5)
O2 C32 1.213(6)
N1 C13 1.344(6)
N1 C9 1.353(5)
N1 C1 1.497(5)
N2 C26 1.379(6)
N2 C29 1.443(6)
N2 C30 1.463(6)
N3 C18 1.370(6)
N3 C21 1.438(6)
N3 C22 1.445(6)
N4 C39 1.346(6)
N4 C43 1.360(6)
N4 C31 1.478(6)
N5 C48 1.378(7)
N5 C52 1.437(7)
N5 C51 1.469(7)
N6 C56 1.396(7)
N6 C60 1.434(8)
N6 C59 1.436(8)
C1 C14 1.525(6)
C1 C2 1.554(6)
C1 H1 1.0000
C2 C3 1.482(7)
C3 C4 1.381(7)
C3 C8 1.396(6)
C4 C5 1.385(7)
C4 H4 0.9500
C5 C6 1.356(8)
C5 H5 0.9500
C6 C7 1.389(9)
C6 H6 0.9500
C7 C8 1.388(8)
C7 H7 0.9500
C8 H8 0.9500
C9 C10 1.359(7)
C9 H9 0.9500
C10 C11 1.379(7)
C10 H10 0.9500
C11 C12 1.379(7)
C11 H11 0.9500
C12 C13 1.370(6)
C12 H12 0.9500
C13 H13 0.9500
C14 C23 1.510(6)
C14 C15 1.519(6)
C14 H14 1.0000
C15 C20 1.379(6)
C15 C16 1.403(6)
C16 C17 1.388(6)
C16 H16 0.9500
C17 C18 1.400(6)
C17 H17 0.9500
C18 C19 1.409(6)
C19 C20 1.373(6)
C19 H19 0.9500
C20 H20 0.9500
C21 H21A 0.9800
C21 H21B 0.9800
C21 H21C 0.9800
C22 H22A 0.9800
C22 H22B 0.9800
C22 H22C 0.9800
C23 C28 1.376(6)
C23 C24 1.393(6)
C24 C25 1.392(6)
C24 H24 0.9500
C25 C26 1.393(6)
C25 H25 0.9500
C26 C27 1.401(6)
C27 C28 1.375(6)
C27 H27 0.9500
C28 H28 0.9500
C29 H29A 0.9800
C29 H29B 0.9800
C29 H29C 0.9800
C30 H30A 0.9800
C30 H30B 0.9800
C30 H30C 0.9800
C31 C32 1.545(7)
C31 C44 1.562(6)
C31 H31 1.0000
C32 C33 1.484(7)
C33 C34 1.390(7)
C33 C38 1.393(7)
C34 C35 1.373(8)
C34 H34 0.9500
C35 C36 1.369(8)
C35 H35 0.9500
C36 C37 1.380(8)
C36 H36 0.9500
C37 C38 1.371(7)
C37 H37 0.9500
C38 H38 0.9500
C39 C40 1.376(7)
C39 H39 0.9500
C40 C41 1.371(8)
C40 H40 0.9500
C41 C42 1.386(8)
C41 H41 0.9500
C42 C43 1.360(7)
C42 H42 0.9500
C43 H43 0.9500
C44 C45 1.518(7)
C44 C53 1.522(7)
C44 H44 1.0000
C45 C46 1.381(6)
C45 C50 1.393(6)
C46 C47 1.377(7)
C46 H46 0.9500
C47 C48 1.402(7)
C47 H47 0.9500
C48 C49 1.393(7)
C49 C50 1.373(7)
C49 H49 0.9500
C50 H50 0.9500
C51 H51A 0.9800
C51 H51B 0.9800
C51 H51C 0.9800
C52 H52A 0.9800
C52 H52B 0.9800
C52 H52C 0.9800
C53 C54 1.362(6)
C53 C58 1.397(6)
C54 C55 1.371(7)
C54 H54 0.9500
C55 C56 1.394(7)
C55 H55 0.9500
C56 C57 1.396(7)
C57 C58 1.378(7)
C57 H57 0.9500
C58 H58 0.9500
C59 H59A 0.9800
C59 H59B 0.9800
C59 H59C 0.9800
C60 H60A 0.9800
C60 H60B 0.9800
C60 H60C 0.9800

loop_
_geom_torsion_atom_site_label_1
_geom_torsion_atom_site_label_2
_geom_torsion_atom_site_label_3
_geom_torsion_atom_site_label_4
_geom_torsion
C13 N1 C1 C14 -49.0(5)
C9 N1 C1 C14 132.4(4)
C13 N1 C1 C2 72.9(5)
C9 N1 C1 C2 -105.7(4)
N1 C1 C2 O1 -60.9(5)
C14 C1 C2 O1 62.7(5)
N1 C1 C2 C3 118.0(4)
C14 C1 C2 C3 -118.4(4)
O1 C2 C3 C4 179.0(5)
C1 C2 C3 C4 0.1(7)
O1 C2 C3 C8 2.9(7)
C1 C2 C3 C8 -176.0(4)
C8 C3 C4 C5 -0.7(8)
C2 C3 C4 C5 -176.7(5)
C3 C4 C5 C6 1.9(9)
C4 C5 C6 C7 -0.4(10)
C5 C6 C7 C8 -2.1(10)
C6 C7 C8 C3 3.2(9)
C4 C3 C8 C7 -1.8(7)
C2 C3 C8 C7 174.5(5)
C13 N1 C9 C10 -0.1(6)
C1 N1 C9 C10 178.5(4)
N1 C9 C10 C11 -0.3(7)
C9 C10 C11 C12 0.5(7)
C10 C11 C12 C13 -0.3(7)
C9 N1 C13 C12 0.3(6)
C1 N1 C13 C12 -178.2(4)
C11 C12 C13 N1 -0.1(7)
N1 C1 C14 C23 178.2(3)
C2 C1 C14 C23 57.8(4)
N1 C1 C14 C15 -56.4(5)
C2 C1 C14 C15 -176.8(3)
C23 C14 C15 C20 -87.0(4)
C1 C14 C15 C20 149.1(4)
C23 C14 C15 C16 87.3(5)
C1 C14 C15 C16 -36.7(5)
C20 C15 C16 C17 -1.0(6)
C14 C15 C16 C17 -175.3(4)
C15 C16 C17 C18 0.1(6)
C21 N3 C18 C17 -4.5(7)
C22 N3 C18 C17 -167.4(5)
C21 N3 C18 C19 177.2(4)
C22 N3 C18 C19 14.3(7)
C16 C17 C18 N3 -176.6(4)
C16 C17 C18 C19 1.8(6)
N3 C18 C19 C20 175.5(4)
C17 C18 C19 C20 -2.9(6)
C18 C19 C20 C15 2.1(7)
C16 C15 C20 C19 -0.1(6)
C14 C15 C20 C19 174.5(4)
C15 C14 C23 C28 112.0(4)
C1 C14 C23 C28 -121.3(4)
C15 C14 C23 C24 -64.0(5)
C1 C14 C23 C24 62.7(5)
C28 C23 C24 C25 1.8(6)
C14 C23 C24 C25 178.0(4)
C23 C24 C25 C26 -0.6(7)
C29 N2 C26 C25 7.3(7)
C30 N2 C26 C25 171.3(5)
C29 N2 C26 C27 -172.9(5)
C30 N2 C26 C27 -9.0(7)
C24 C25 C26 N2 178.8(4)
C24 C25 C26 C27 -1.0(7)
N2 C26 C27 C28 -178.4(4)
C25 C26 C27 C28 1.3(7)
C26 C27 C28 C23 -0.1(7)
C24 C23 C28 C27 -1.5(7)
C14 C23 C28 C27 -177.7(4)
C39 N4 C31 C32 -119.3(4)
C43 N4 C31 C32 63.6(5)
C39 N4 C31 C44 119.6(4)
C43 N4 C31 C44 -57.5(5)
N4 C31 C32 O2 -41.4(6)
C44 C31 C32 O2 81.2(6)
N4 C31 C32 C33 143.4(4)
C44 C31 C32 C33 -94.0(5)
O2 C32 C33 C34 -22.7(7)
C31 C32 C33 C34 152.4(4)
O2 C32 C33 C38 153.6(5)
C31 C32 C33 C38 -31.3(6)
C38 C33 C34 C35 0.5(7)
C32 C33 C34 C35 176.9(5)
C33 C34 C35 C36 -2.7(8)
C34 C35 C36 C37 3.4(8)
C35 C36 C37 C38 -2.0(8)
C36 C37 C38 C33 -0.2(8)
C34 C33 C38 C37 1.0(7)
C32 C33 C38 C37 -175.3(4)
C43 N4 C39 C40 -2.1(7)
C31 N4 C39 C40 -179.3(4)
N4 C39 C40 C41 0.0(7)
C39 C40 C41 C42 1.4(8)
C40 C41 C42 C43 -0.7(8)
C41 C42 C43 N4 -1.5(7)
C39 N4 C43 C42 2.9(7)
C31 N4 C43 C42 179.9(4)
N4 C31 C44 C45 -43.6(5)
C32 C31 C44 C45 -165.2(4)
N4 C31 C44 C53 -171.9(3)
C32 C31 C44 C53 66.5(5)
C53 C44 C45 C46 -108.1(5)
C31 C44 C45 C46 126.5(4)
C53 C44 C45 C50 73.2(6)
C31 C44 C45 C50 -52.2(6)
C50 C45 C46 C47 -0.5(7)
C44 C45 C46 C47 -179.3(4)
C45 C46 C47 C48 1.0(7)
C52 N5 C48 C49 173.3(5)
C51 N5 C48 C49 8.5(7)
C52 N5 C48 C47 -7.1(7)
C51 N5 C48 C47 -171.9(4)
C46 C47 C48 N5 179.4(4)
C46 C47 C48 C49 -1.0(7)
N5 C48 C49 C50 -179.7(5)
C47 C48 C49 C50 0.7(7)
C48 C49 C50 C45 -0.3(8)
C46 C45 C50 C49 0.2(7)
C44 C45 C50 C49 178.9(5)
C45 C44 C53 C54 118.6(5)
C31 C44 C53 C54 -115.0(5)
C45 C44 C53 C58 -64.1(6)
C31 C44 C53 C58 62.3(5)
C58 C53 C54 C55 1.5(7)
C44 C53 C54 C55 178.9(4)
C53 C54 C55 C56 -1.1(8)
C54 C55 C56 C57 0.2(7)
C54 C55 C56 N6 -178.3(5)
C60 N6 C56 C55 -164.6(6)
C59 N6 C56 C55 -7.4(8)
C60 N6 C56 C57 17.1(8)
C59 N6 C56 C57 174.3(5)
C55 C56 C57 C58 0.3(7)
N6 C56 C57 C58 178.7(5)
C56 C57 C58 C53 0.1(8)
C54 C53 C58 C57 -1.0(7)
C44 C53 C58 C57 -178.3(4)

loop_
_reflns_scale_group_code
_reflns_scale_meas_F
1 1.0
